data_7251804
loop_
_publ_author_name
'Liu, Yuxin'
'Shao, Zhen-Wu'
'Duan, Xiangping'
'Xiong, Chaozhi'
'Li, Xiaoting'
'Liu, Chong'

_publ_section_title
;
 Substituent effects in the crystallization of Zr-hydroxamate
 metal--organic frameworks
;
_journal_issue 14
_journal_name_full CrystEngComm
_journal_page_first 2120
_journal_page_last 2124
_journal_paper_doi 10.1039/D6CE00114A
_journal_volume 28
_journal_year 2026
_chemical_formula_moiety 'C32 H16 Br8 N8 O16 Zr2'
_chemical_formula_sum 'C32 H16 Br8 N8 O16 Zr2'
_chemical_formula_weight 1590.25
_space_group_crystal_system tetragonal
_space_group_IT_number 140
_space_group_name_Hall '-I 4 2c'
_space_group_name_H-M_alt 'I 4/m c m'
_atom_sites_solution_hydrogens geom
_atom_sites_solution_primary dual
_audit_creation_date 2025-06-24
_audit_creation_method
;
Olex2 1.5
(compiled 2025.05.31 svn.r86d253d1 for OlexSys, GUI svn.r7254)
;
_audit_update_record
;
2026-02-03 deposited with the CCDC.	2026-03-13 downloaded from the CCDC.
;
_cell_angle_alpha 90
_cell_angle_beta 90
_cell_angle_gamma 90
_cell_formula_units_Z 2
_cell_length_a 16.505(4)
_cell_length_b 16.505(4)
_cell_length_c 15.103(5)
_cell_measurement_reflns_used 7707
_cell_measurement_temperature 237.00
_cell_measurement_theta_max 24.81
_cell_measurement_theta_min 2.47
_cell_volume 4114(2)
_computing_cell_refinement 'SAINT V8.41 (Bruker, 2024)'
_computing_data_collection 'APEX6 V2024.9-1 (Bruker, 2024)'
_computing_data_reduction 'SAINT V8.41 (Bruker, 2024)'
_computing_molecular_graphics 'Olex2 1.5 (Dolomanov et al., 2009)'
_computing_publication_material 'Olex2 1.5 (Dolomanov et al., 2009)'
_computing_structure_refinement 'SHELXL 2019/3 (Sheldrick, 2015)'
_computing_structure_solution 'SHELXT 2018/2 (Sheldrick, 2018)'
_diffrn_ambient_temperature 237.00
_diffrn_detector CPAD
_diffrn_detector_area_resol_mean 7.41
_diffrn_detector_type 'Bruker PHOTON II'
_diffrn_measured_fraction_theta_full 0.997
_diffrn_measured_fraction_theta_max 0.997
_diffrn_measurement_device 'four-circle diffractometer'
_diffrn_measurement_device_type 'Bruker D8 VENTURE TXS PHOTON II'
_diffrn_measurement_method '\w and \f shutterless scans'
_diffrn_measurement_specimen_support 'nylon loop'
_diffrn_radiation_monochromator 'Helios Multi-layer Optic'
_diffrn_radiation_probe x-ray
_diffrn_radiation_type MoK\a
_diffrn_radiation_wavelength 0.71073
_diffrn_reflns_av_R_equivalents 0.0620
_diffrn_reflns_av_unetI/netI 0.0253
_diffrn_reflns_Laue_measured_fraction_full 0.997
_diffrn_reflns_Laue_measured_fraction_max 0.997
_diffrn_reflns_limit_h_max 20
_diffrn_reflns_limit_h_min -20
_diffrn_reflns_limit_k_max 20
_diffrn_reflns_limit_k_min -20
_diffrn_reflns_limit_l_max 17
_diffrn_reflns_limit_l_min -18
_diffrn_reflns_number 23820
_diffrn_reflns_point_group_measured_fraction_full 0.997
_diffrn_reflns_point_group_measured_fraction_max 0.997
_diffrn_reflns_theta_full 25.242
_diffrn_reflns_theta_max 26.375
_diffrn_reflns_theta_min 2.468
_diffrn_source 'Turbo X-Ray Source (TXS)'
_diffrn_source_current 1.6
_diffrn_source_power 0.08
_diffrn_source_type 'Rotaing Anode'
_diffrn_source_voltage 50.0
_diffrn_standards_number 0
_exptl_absorpt_coefficient_mu 4.180
_exptl_absorpt_correction_T_max 0.7454
_exptl_absorpt_correction_T_min 0.6426
_exptl_absorpt_correction_type multi-scan
_exptl_absorpt_process_details
;
SADABS-2016/2 (Bruker,2016/2) was used for absorption correction.
wR2(int) was 0.0892 before and 0.0496 after correction.
The Ratio of minimum to maximum transmission is 0.8621.
The \l/2 correction factor is Not present.
;
_exptl_crystal_density_diffrn 1.284
_exptl_crystal_description block
_exptl_crystal_F_000 1504
_exptl_crystal_size_max 0.13
_exptl_crystal_size_mid 0.11
_exptl_crystal_size_min 0.09
_refine_diff_density_max 1.168
_refine_diff_density_min -0.757
_refine_diff_density_rms 0.150
_refine_ls_extinction_method none
_refine_ls_goodness_of_fit_ref 1.145
_refine_ls_hydrogen_treatment constr
_refine_ls_matrix_type full
_refine_ls_number_parameters 61
_refine_ls_number_reflns 1155
_refine_ls_number_restraints 20
_refine_ls_restrained_S_all 1.186
_refine_ls_R_factor_all 0.0904
_refine_ls_R_factor_gt 0.0834
_refine_ls_shift/su_max 0.003
_refine_ls_shift/su_mean 0.001
_refine_ls_structure_factor_coef Fsqd
_refine_ls_weighting_details 'w=1/[\s^2^(Fo^2^)+(0.1310P)^2^+42.8324P] where P=(Fo^2^+2Fc^2^)/3'
_refine_ls_weighting_scheme calc
_refine_ls_wR_factor_gt 0.2467
_refine_ls_wR_factor_ref 0.2536
_reflns_Friedel_coverage 0.000
_reflns_number_gt 995
_reflns_number_total 1155
_reflns_threshold_expression 'I > 2\s(I)'
_cod_data_source_file d6ce00114a2.cif
_cod_data_source_block SUM-1-Br
_cod_depositor_comments
;
The following automatic conversions were performed:

data item '_diffrn_radiation_probe' value 'X-ray' was changed to
'x-ray' in accordance with the
/home/data/users/saulius/crontab/automatic-downloads/rss-feeds/RSC/lib/dictionaries/cif_core.dic
dictionary named 'cif_core.dic' version 2.4.2 last updated on
2011-04-26.

Automatic conversion script
Id: cif_fix_values 8170 2020-07-09 18:12:32Z antanas 

 Adding full bibliography for 7251803--7251805.cif.
;
_cod_database_code 7251804
_shelx_shelxl_version_number 2019/3
_shelx_space_group_comment
;
The symmetry employed for this shelxl refinement is uniquely defined
by the following loop, which should always be used as a source of
symmetry information in preference to the above space-group names.
They are only intended as comments.
;
_shelx_estimated_absorpt_t_max 0.705
_shelx_estimated_absorpt_t_min 0.613
_olex2_refinement_description
;
1. Fixed Uiso
 At 1.2 times of:
  All C(H) groups, All N(H) groups
2. Restrained distances
 C3-C2
 1.39 with sigma of 0.01
 Br1-C3 \\sim Br2-C3
 with sigma of 0.02
3. Uiso/Uaniso restraints and constraints
Br1 \\sim Br2: within 2A with sigma of 0.01 and sigma for terminal atoms of
0.02 within 2A
C3 \\sim Br1 \\sim Br2 \\sim C2: within 2A with sigma of 0.01 and sigma for
terminal atoms of 0.02 within 2A
4. Others
 Sof(Br1)=0.5*(1-FVAR(2))
 Sof(Br2)=0.5*FVAR(2)
 Fixed Sof: H3(0.5)
5.a Aromatic/amide H refined with riding coordinates:
 N1(H1), C3(H3)
;
_smtbx_masks_void_probe_radius 1.2
_smtbx_masks_void_truncation_radius 1.2
_olex2_submission_special_instructions 'No special instructions were received'
_site XU

loop_
_space_group_symop_operation_xyz
'x, y, z'
'-y, x, z'
'-x, -y, z'
'y, -x, z'
'x, -y, -z+1/2'
'y, x, -z+1/2'
'-x, y, -z+1/2'
'-y, -x, -z+1/2'
'x+1/2, y+1/2, z+1/2'
'-y+1/2, x+1/2, z+1/2'
'-x+1/2, -y+1/2, z+1/2'
'y+1/2, -x+1/2, z+1/2'
'x+1/2, -y+1/2, -z+1'
'y+1/2, x+1/2, -z+1'
'-x+1/2, y+1/2, -z+1'
'-y+1/2, -x+1/2, -z+1'
'-x, -y, -z'
'y, -x, -z'
'x, y, -z'
'-y, x, -z'
'-x, y, z-1/2'
'-y, -x, z-1/2'
'x, -y, z-1/2'
'y, x, z-1/2'
'-x+1/2, -y+1/2, -z+1/2'
'y+1/2, -x+1/2, -z+1/2'
'x+1/2, y+1/2, -z+1/2'
'-y+1/2, x+1/2, -z+1/2'
'-x+1/2, y+1/2, z'
'-y+1/2, -x+1/2, z'
'x+1/2, -y+1/2, z'
'y+1/2, x+1/2, z'

loop_
_atom_site_label
_atom_site_type_symbol
_atom_site_fract_x
_atom_site_fract_y
_atom_site_fract_z
_atom_site_U_iso_or_equiv
_atom_site_adp_type
_atom_site_occupancy
_atom_site_site_symmetry_order
_atom_site_calc_flag
_atom_site_refinement_flags_posn
_atom_site_refinement_flags_adp
_atom_site_refinement_flags_occupancy
_atom_site_disorder_assembly
_atom_site_disorder_group
Zr1 Zr 0.000000 -0.500000 -0.250000 0.0237(5) Uani 1 8 d S T P . .
Br1 Br 0.2982(2) -0.56092(18) -0.2164(4) 0.1047(16) Uani 0.347(4) 1 d D U P A 2
O1 O 0.0515(2) -0.5515(2) -0.3713(3) 0.0358(12) Uani 1 2 d S T P . .
O2 O 0.0915(2) -0.5915(2) -0.2128(4) 0.0465(16) Uani 1 2 d S T P . .
N1 N 0.1090(3) -0.6090(3) -0.3592(5) 0.0407(16) Uani 1 2 d S T P . .
H1 H 0.132354 -0.632354 -0.404070 0.049 Uiso 1 2 calc R U P . .
C2 C 0.1910(4) -0.6910(4) -0.2623(8) 0.059(2) Uani 1 2 d DS TU P A .
C1 C 0.1280(4) -0.6280(4) -0.2781(5) 0.0406(19) Uani 1 2 d S T P . .
C3 C 0.2712(5) -0.6722(6) -0.2561(8) 0.093(2) Uani 1 1 d D U . . .
H3 H 0.287126 -0.617654 -0.260442 0.111 Uiso 0.5 1 calc R U P A 3
Br2 Br 0.3067(5) -0.5652(5) -0.3024(11) 0.120(3) Uani 0.153(4) 1 d D U P A 1

loop_
_atom_site_aniso_label
_atom_site_aniso_U_11
_atom_site_aniso_U_22
_atom_site_aniso_U_33
_atom_site_aniso_U_23
_atom_site_aniso_U_13
_atom_site_aniso_U_12
Zr1 0.0194(5) 0.0194(5) 0.0323(8) 0.000 0.000 0.000
Br1 0.077(2) 0.0518(16) 0.185(4) -0.010(2) -0.018(2) 0.0114(13)
O1 0.0346(18) 0.0346(18) 0.038(3) -0.0007(15) 0.0007(15) 0.015(2)
O2 0.048(2) 0.048(2) 0.043(3) 0.0044(17) -0.0044(17) 0.024(3)
N1 0.040(2) 0.040(2) 0.042(4) -0.0037(19) 0.0037(19) 0.021(3)
C2 0.041(3) 0.041(3) 0.096(7) 0.000(3) 0.000(3) 0.010(4)
C1 0.045(3) 0.045(3) 0.033(4) -0.001(2) 0.001(2) 0.016(4)
C3 0.056(4) 0.054(4) 0.168(7) 0.008(5) -0.011(5) 0.003(4)
Br2 0.077(4) 0.075(4) 0.207(8) 0.036(5) -0.013(6) 0.008(3)

loop_
_atom_type_symbol
_atom_type_description
_atom_type_scat_dispersion_real
_atom_type_scat_dispersion_imag
_atom_type_scat_source
C C 0.0033 0.0016 'International Tables Vol C Tables 4.2.6.8 and 6.1.1.4'
H H 0.0000 0.0000 'International Tables Vol C Tables 4.2.6.8 and 6.1.1.4'
Br Br -0.2901 2.4595 'International Tables Vol C Tables 4.2.6.8 and 6.1.1.4'
N N 0.0061 0.0033 'International Tables Vol C Tables 4.2.6.8 and 6.1.1.4'
O O 0.0106 0.0060 'International Tables Vol C Tables 4.2.6.8 and 6.1.1.4'
Zr Zr -2.9673 0.5597 'International Tables Vol C Tables 4.2.6.8 and 6.1.1.4'

loop_
_geom_angle_atom_site_label_1
_geom_angle_atom_site_label_2
_geom_angle_atom_site_label_3
_geom_angle
_geom_angle_site_symmetry_1
_geom_angle_site_symmetry_3
_geom_angle_publ_flag
O1 Zr1 O1 134.31(17) 28_444 3_545 ?
O1 Zr1 O1 134.31(17) 28_444 . ?
O1 Zr1 O1 66.6(3) 3_545 . ?
O1 Zr1 O1 134.31(17) 3_545 26_544 ?
O1 Zr1 O1 66.6(3) 28_444 26_544 ?
O1 Zr1 O1 134.31(17) 26_544 . ?
O1 Zr1 O2 77.74(14) 3_545 28_444 ?
O1 Zr1 O2 77.74(14) 28_444 . ?
O1 Zr1 O2 71.4(2) 28_444 28_444 ?
O1 Zr1 O2 138.0(2) . 3_545 ?
O1 Zr1 O2 77.74(14) 26_544 . ?
O1 Zr1 O2 77.74(14) 28_444 3_545 ?
O1 Zr1 O2 77.74(14) . 28_444 ?
O1 Zr1 O2 77.74(14) . 26_544 ?
O1 Zr1 O2 71.4(2) 3_545 3_545 ?
O1 Zr1 O2 77.74(14) 26_544 3_545 ?
O1 Zr1 O2 138.0(2) 28_444 26_544 ?
O1 Zr1 O2 71.4(2) . . ?
O1 Zr1 O2 77.74(14) 3_545 26_544 ?
O1 Zr1 O2 138.0(2) 3_545 . ?
O1 Zr1 O2 138.0(2) 26_544 28_444 ?
O1 Zr1 O2 71.4(2) 26_544 26_544 ?
O2 Zr1 O2 93.70(8) . 28_444 ?
O2 Zr1 O2 93.70(8) 28_444 3_545 ?
O2 Zr1 O2 150.6(3) 26_544 28_444 ?
O2 Zr1 O2 150.6(3) . 3_545 ?
O2 Zr1 O2 93.70(8) . 26_544 ?
O2 Zr1 O2 93.70(8) 26_544 3_545 ?
C3 Br1 Br1 133.7(5) . 5_544 ?
N1 O1 Zr1 115.6(4) . . ?
C1 O2 Zr1 116.1(5) . . ?
O1 N1 H1 121.2 . . ?
C1 N1 O1 117.7(7) . . ?
C1 N1 H1 121.2 . . ?
C3 C2 C1 122.0(5) . . ?
C3 C2 C1 122.0(5) 30_445 . ?
C3 C2 C3 116.0(11) . 30_445 ?
O2 C1 N1 119.2(7) . . ?
O2 C1 C2 121.7(8) . . ?
N1 C1 C2 119.1(8) . . ?
C2 C3 Br1 116.8(7) . . ?
C2 C3 C3 122.0(5) . 6_644 ?
C2 C3 H3 119.0 . . ?
C2 C3 Br2 117.7(7) . . ?
C3 C3 Br1 116.8(6) 6_644 . ?
C3 C3 H3 119.0 6_644 . ?
C3 C3 Br2 117.6(5) 6_644 . ?
C3 Br2 Br2 120.5(9) . 5_544 ?

loop_
_geom_bond_atom_site_label_1
_geom_bond_atom_site_label_2
_geom_bond_distance
_geom_bond_site_symmetry_2
_geom_bond_publ_flag
Zr1 O1 2.191(5) 28_444 ?
Zr1 O1 2.191(5) 26_544 ?
Zr1 O1 2.191(5) 3_545 ?
Zr1 O1 2.191(5) . ?
Zr1 O2 2.208(6) . ?
Zr1 O2 2.208(6) 26_544 ?
Zr1 O2 2.208(6) 28_444 ?
Zr1 O2 2.208(6) 3_545 ?
Br1 Br1 2.252(8) 5_544 ?
Br1 C3 1.982(11) . ?
O1 N1 1.352(8) . ?
O2 C1 1.303(10) . ?
N1 H1 0.8700 . ?
N1 C1 1.304(11) . ?
C2 C1 1.490(12) . ?
C2 C3 1.363(7) . ?
C2 C3 1.363(7) 30_445 ?
C3 C3 1.334(18) 6_644 ?
C3 H3 0.9400 . ?
C3 Br2 1.988(12) . ?
Br2 Br2 2.67(3) 5_544 ?

loop_
_geom_torsion_atom_site_label_1
_geom_torsion_atom_site_label_2
_geom_torsion_atom_site_label_3
_geom_torsion_atom_site_label_4
_geom_torsion
_geom_torsion_site_symmetry_1
_geom_torsion_site_symmetry_2
_geom_torsion_site_symmetry_3
_geom_torsion_site_symmetry_4
_geom_torsion_publ_flag
Zr1 O1 N1 C1 -0.001(2) . . . . ?
Zr1 O2 C1 N1 -0.001(2) . . . . ?
Zr1 O2 C1 C2 180.000(2) . . . . ?
O1 N1 C1 O2 0.001(3) . . . . ?
O1 N1 C1 C2 180.000(3) . . . . ?
C1 C2 C3 Br1 26.1(16) . . . . ?
C1 C2 C3 C3 -178.5(15) . . . 6_644 ?
C1 C2 C3 Br2 -17.4(16) . . . . ?
C3 C2 C1 O2 91.0(11) 30_445 . . . ?
C3 C2 C1 O2 -91.1(11) . . . . ?
C3 C2 C1 N1 88.9(11) . . . . ?
C3 C2 C1 N1 -88.9(11) 30_445 . . . ?
C3 C2 C3 Br1 -155.9(7) 30_445 . . . ?
C3 C2 C3 C3 0(3) 30_445 . . 6_644 ?
C3 C2 C3 Br2 160.6(8) 30_445 . . . ?

loop_
_smtbx_masks_void_nr
_smtbx_masks_void_average_x
_smtbx_masks_void_average_y
_smtbx_masks_void_average_z
_smtbx_masks_void_volume
_smtbx_masks_void_count_electrons
_smtbx_masks_void_content
1 -0.605 -0.664 -0.845 1822.2 116.5 ?
